data_2235624
loop_
_publ_author_name
'Pang, Ting'
'Liu, Jia-Cheng'
'Sun, Zan'
'Xiao, Chao-Hu'
'Cao, Ping'

_publ_section_title
;
 Aqua[1-(pyrazin-2-yl)ethanone
 oximato-\k^2^<i>N</i>,<i>N</i>'][1-(pyrazin-2-yl)ethanone
 oxime-\k^2^<i>N</i>,<i>N</i>'](thiocyanato-\k<i>N</i>)nickel(II)
;
_journal_coeditor_code SU2441
_journal_issue 7
_journal_name_full 'Acta Crystallographica Section E'
_journal_page_first m883
_journal_paper_doi 10.1107/S1600536812024622
_journal_volume 68
_journal_year 2012
_chemical_formula_iupac '[Ni (C6 H6 N3 O) (N C S) (C6 H7 N3 O) (H2 O)]'
_chemical_formula_moiety 'C13 H15 N7 Ni O3 S'
_chemical_formula_sum 'C13 H15 N7 Ni O3 S'
_chemical_formula_weight 408.09
_chemical_name_systematic
;
Aqua[1-(pyrazin-2-yl)ethanone
oximato-\k^2^<i>N</i>,<i>N</i>'][1-(pyrazin-2-yl)ethanone
oxime-\k^2^<i>N</i>,<i>N</i>'](thiocyanato-\k<i>N</i>)nickel(II)
;
_space_group_IT_number 9
_symmetry_cell_setting monoclinic
_symmetry_space_group_name_Hall 'C -2yc'
_symmetry_space_group_name_H-M 'C 1 c 1'
_atom_sites_solution_hydrogens geom
_atom_sites_solution_primary direct
_atom_sites_solution_secondary difmap
_audit_creation_method SHELXL-97
_cell_angle_alpha 90.00
_cell_angle_beta 108.220(5)
_cell_angle_gamma 90.00
_cell_formula_units_Z 4
_cell_length_a 11.917(8)
_cell_length_b 11.899(8)
_cell_length_c 12.354(8)
_cell_measurement_reflns_used 4663
_cell_measurement_temperature 296(2)
_cell_measurement_theta_max 28.89
_cell_measurement_theta_min 2.48
_cell_volume 1664.0(19)
_computing_cell_refinement 'SAINT (Bruker, 2000)'
_computing_data_collection 'APEX2 (Bruker, 2000)'
_computing_data_reduction 'SAINT (Bruker, 2000)'
_computing_molecular_graphics 'SHELXTL (Sheldrick, 2008)'
_computing_publication_material 'SHELXTL (Sheldrick, 2008)'
_computing_structure_refinement 'SHELXL97 (Sheldrick, 2008)'
_computing_structure_solution 'SHELXS97 (Sheldrick, 2008)'
_diffrn_ambient_temperature 296(2)
_diffrn_measured_fraction_theta_full 0.998
_diffrn_measured_fraction_theta_max 0.998
_diffrn_measurement_device_type 'Bruker APEXII CCD'
_diffrn_measurement_method '\f and \w scans'
_diffrn_radiation_monochromator graphite
_diffrn_radiation_source 'fine-focus sealed tube'
_diffrn_radiation_type MoK\a
_diffrn_radiation_wavelength 0.71073
_diffrn_reflns_av_R_equivalents 0.0174
_diffrn_reflns_av_sigmaI/netI 0.0330
_diffrn_reflns_limit_h_max 14
_diffrn_reflns_limit_h_min -13
_diffrn_reflns_limit_k_max 14
_diffrn_reflns_limit_k_min -14
_diffrn_reflns_limit_l_max 14
_diffrn_reflns_limit_l_min -14
_diffrn_reflns_number 5816
_diffrn_reflns_theta_full 25.50
_diffrn_reflns_theta_max 25.50
_diffrn_reflns_theta_min 2.48
_exptl_absorpt_coefficient_mu 1.321
_exptl_absorpt_correction_T_max 0.7006
_exptl_absorpt_correction_T_min 0.6477
_exptl_absorpt_correction_type multi-scan
_exptl_absorpt_process_details '(SADABS; Bruker, 2000)'
_exptl_crystal_colour red
_exptl_crystal_density_diffrn 1.629
_exptl_crystal_density_method 'not measured'
_exptl_crystal_description block
_exptl_crystal_F_000 840
_exptl_crystal_size_max 0.36
_exptl_crystal_size_mid 0.32
_exptl_crystal_size_min 0.29
_refine_diff_density_max 0.217
_refine_diff_density_min -0.159
_refine_ls_abs_structure_details 'Flack (1983), 1258 Friedel pairs'
_refine_ls_abs_structure_Flack 0.079(9)
_refine_ls_extinction_coef 0.0035(2)
_refine_ls_extinction_expression Fc^*^=kFc[1+0.001xFc^2^\l^3^/sin(2\q)]^-1/4^
_refine_ls_extinction_method 'SHELXL97 (Sheldrick, 2008)'
_refine_ls_goodness_of_fit_ref 1.046
_refine_ls_hydrogen_treatment mixed
_refine_ls_matrix_type full
_refine_ls_number_parameters 238
_refine_ls_number_reflns 2809
_refine_ls_number_restraints 5
_refine_ls_restrained_S_all 1.064
_refine_ls_R_factor_all 0.0213
_refine_ls_R_factor_gt 0.0198
_refine_ls_shift/su_max 0.001
_refine_ls_shift/su_mean 0.000
_refine_ls_structure_factor_coef Fsqd
_refine_ls_weighting_details 'calc w=1/[\s^2^(Fo^2^)+(0.0195P)^2^] where P=(Fo^2^+2Fc^2^)/3'
_refine_ls_weighting_scheme calc
_refine_ls_wR_factor_gt 0.0446
_refine_ls_wR_factor_ref 0.0452
_reflns_number_gt 2700
_reflns_number_total 2809
_reflns_threshold_expression I>2sigma(I)
_cod_data_source_file su2441.cif
_cod_data_source_block I
_cod_original_cell_volume 1664.1(19)
_cod_original_sg_symbol_H-M 'C c'
_cod_database_code 2235624
_cod_database_fobs_code 2235624

loop_
_symmetry_equiv_pos_site_id
_symmetry_equiv_pos_as_xyz
1 x,y,z
2 x,-y,1/2+z
3 1/2+x,1/2+y,z
4 1/2+x,1/2-y,1/2+z

loop_
_atom_site_aniso_label
_atom_site_aniso_U_11
_atom_site_aniso_U_22
_atom_site_aniso_U_33
_atom_site_aniso_U_12
_atom_site_aniso_U_13
_atom_site_aniso_U_23
Ni1 0.0290(2) 0.01930(10) 0.02250(10) 0.0021(2) 0.00980(10) -0.0009(2)
S1 0.0319(4) 0.0722(5) 0.0404(4) 0.0037(3) 0.0012(3) -0.0099(3)
O1 0.0305(11) 0.0341(11) 0.0258(11) 0.0046(7) 0.0106(9) -0.0009(7)
O2 0.0666(14) 0.0386(11) 0.0455(12) 0.0003(10) 0.0382(11) 0.0025(9)
O3 0.0520(11) 0.0481(10) 0.0342(10) 0.0031(9) 0.0270(9) -0.0049(8)
N1 0.0280(11) 0.0209(10) 0.0245(10) 0.0003(8) 0.0089(9) 0.0004(8)
N2 0.0336(12) 0.0374(11) 0.0453(13) 0.0056(9) 0.0119(10) -0.0114(10)
N3 0.0369(13) 0.0269(11) 0.0259(10) 0.0019(9) 0.0135(9) 0.0008(8)
N4 0.0342(12) 0.0252(11) 0.0340(11) -0.0011(9) 0.0122(9) -0.0011(9)
N5 0.0601(17) 0.0271(12) 0.088(2) -0.0061(12) 0.0124(16) 0.0101(13)
N6 0.0315(11) 0.0319(10) 0.0236(10) 0.0050(9) 0.0071(9) -0.0050(8)
N7 0.0376(18) 0.0334(14) 0.0363(16) 0.0025(9) 0.0087(13) -0.0069(9)
C1 0.0346(14) 0.0312(13) 0.0341(14) -0.0014(11) 0.0145(12) 0.0001(11)
C2 0.0380(15) 0.0403(14) 0.0385(14) 0.0008(11) 0.0178(12) -0.0066(11)
C3 0.0327(14) 0.0237(12) 0.0423(14) 0.0036(10) 0.0080(11) 0.0003(10)
C4 0.0294(13) 0.0204(11) 0.0245(12) -0.0015(10) 0.0024(10) -0.0019(9)
C5 0.0380(14) 0.0262(12) 0.0284(12) -0.0024(11) 0.0104(11) 0.0008(9)
C6 0.096(3) 0.0296(13) 0.0501(18) -0.0041(14) 0.0375(18) 0.0044(12)
C7 0.0537(19) 0.0355(15) 0.0549(18) -0.0051(13) 0.0291(16) 0.0012(12)
C8 0.053(2) 0.0441(18) 0.072(2) -0.0113(16) 0.0244(18) 0.0159(16)
C9 0.055(2) 0.0264(12) 0.0639(18) 0.0060(11) 0.0084(18) -0.0039(14)
C10 0.0328(13) 0.0239(10) 0.0367(14) 0.0079(14) 0.0019(10) -0.0015(13)
C11 0.0321(14) 0.0296(13) 0.0293(13) 0.0109(11) 0.0021(11) -0.0053(10)
C12 0.055(2) 0.0380(16) 0.0482(17) 0.0155(14) 0.0098(15) -0.0156(13)
C13 0.0308(15) 0.0275(12) 0.0317(13) 0.0049(10) 0.0141(12) -0.0034(9)

loop_
_atom_site_type_symbol
_atom_site_label
_atom_site_fract_x
_atom_site_fract_y
_atom_site_fract_z
_atom_site_U_iso_or_equiv
_atom_site_thermal_displace_type
_atom_site_calc_flag
_atom_site_refinement_flags
_atom_site_occupancy
Ni Ni1 0.06769(2) 0.04643(2) 0.79647(2) 0.02320(10) Uani d . 1.000
S S1 -0.29404(7) 0.01219(7) 0.48705(6) 0.0505(3) Uani d . 1.000
O O1 0.22258(19) 0.04631(13) 0.93718(17) 0.0297(6) Uani d D 1.000
O O2 0.1754(2) 0.19519(17) 0.65847(17) 0.0455(7) Uani d . 1.000
O O3 0.21552(17) -0.01069(15) 0.64998(15) 0.0416(6) Uani d . 1.000
N N1 -0.00488(18) 0.17283(15) 0.87702(17) 0.0243(6) Uani d . 1.000
N N2 -0.12050(19) 0.35594(17) 0.93569(18) 0.0389(7) Uani d . 1.000
N N3 0.11228(18) 0.19306(17) 0.73314(18) 0.0291(7) Uani d . 1.000
N N4 0.02311(18) -0.11543(16) 0.83966(17) 0.0308(7) Uani d . 1.000
N N5 -0.0404(2) -0.33939(18) 0.8492(3) 0.0609(10) Uani d . 1.000
N N6 0.14984(18) -0.05268(16) 0.71043(16) 0.0294(6) Uani d . 1.000
N N7 -0.0897(2) 0.04323(17) 0.6682(2) 0.0364(9) Uani d . 1.000
C C1 -0.0646(2) 0.1639(2) 0.9510(2) 0.0324(8) Uani d . 1.000
C C2 -0.1229(2) 0.2544(2) 0.9789(2) 0.0376(8) Uani d . 1.000
C C3 -0.0582(2) 0.36562(18) 0.8631(2) 0.0338(8) Uani d . 1.000
C C4 -0.0003(2) 0.27569(18) 0.83197(19) 0.0262(7) Uani d . 1.000
C C5 0.0660(2) 0.28514(19) 0.7509(2) 0.0309(7) Uani d . 1.000
C C6 0.0749(3) 0.3925(2) 0.6917(2) 0.0552(12) Uani d . 1.000
C C7 -0.0488(3) -0.1484(2) 0.8961(2) 0.0452(10) Uani d . 1.000
C C8 -0.0807(3) -0.2595(3) 0.8998(3) 0.0552(11) Uani d . 1.000
C C9 0.0317(3) -0.3073(2) 0.7932(3) 0.0508(10) Uani d . 1.000
C C10 0.0655(3) -0.19532(16) 0.7858(3) 0.0332(7) Uani d . 1.000
C C11 0.1399(2) -0.1601(2) 0.7182(2) 0.0321(8) Uani d . 1.000
C C12 0.1990(3) -0.2437(2) 0.6627(3) 0.0485(10) Uani d . 1.000
C C13 -0.1750(2) 0.03029(18) 0.5946(2) 0.0290(8) Uani d . 1.000
H H1 -0.06730 0.09470 0.98520 0.0390 Uiso c R 1.000
H H1O 0.200(4) 0.125(3) 0.654(3) 0.092(14) Uiso d . 1.000
H H1W 0.26870 -0.00070 0.92730 0.0450 Uiso c RD 1.000
H H2 -0.16540 0.24360 1.02960 0.0450 Uiso c R 1.000
H H2W 0.207(2) 0.0450(19) 1.0028(13) 0.053(9) Uiso d D 1.000
H H3 -0.05340 0.43590 0.83190 0.0410 Uiso c R 1.000
H H6A 0.13750 0.43750 0.74000 0.0830 Uiso c R 1.000
H H6B 0.00160 0.43270 0.67490 0.0830 Uiso c R 1.000
H H6C 0.09130 0.37630 0.62200 0.0830 Uiso c R 1.000
H H7 -0.07890 -0.09500 0.93470 0.0540 Uiso c R 1.000
H H8 -0.13260 -0.27820 0.93960 0.0660 Uiso c R 1.000
H H9 0.06190 -0.36210 0.75640 0.0610 Uiso c R 1.000
H H12A 0.14020 -0.28170 0.60260 0.0730 Uiso c R 1.000
H H12B 0.24150 -0.29750 0.71840 0.0730 Uiso c R 1.000
H H12C 0.25290 -0.20530 0.63180 0.0730 Uiso c R 1.000

loop_
_atom_type_symbol
_atom_type_description
_atom_type_scat_dispersion_real
_atom_type_scat_dispersion_imag
_atom_type_scat_source
C C 0.0033 0.0016 'International Tables Vol C Tables 4.2.6.8 and 6.1.1.4'
H H 0.0000 0.0000 'International Tables Vol C Tables 4.2.6.8 and 6.1.1.4'
N N 0.0061 0.0033 'International Tables Vol C Tables 4.2.6.8 and 6.1.1.4'
O O 0.0106 0.0060 'International Tables Vol C Tables 4.2.6.8 and 6.1.1.4'
S S 0.1246 0.1234 'International Tables Vol C Tables 4.2.6.8 and 6.1.1.4'
Ni Ni 0.3393 1.1124 'International Tables Vol C Tables 4.2.6.8 and 6.1.1.4'

loop_
_geom_angle_atom_site_label_1
_geom_angle_atom_site_label_2
_geom_angle_atom_site_label_3
_geom_angle
_geom_angle_publ_flag
O1 Ni1 N1 89.65(8) no
O1 Ni1 N3 92.91(8) no
O1 Ni1 N4 90.90(7) no
O1 Ni1 N6 89.43(8) no
O1 Ni1 N7 175.60(9) no
N1 Ni1 N3 76.64(8) no
N1 Ni1 N4 110.80(8) no
N1 Ni1 N6 170.52(8) no
N1 Ni1 N7 88.12(9) no
N3 Ni1 N4 171.68(8) no
N3 Ni1 N6 93.99(8) no
N3 Ni1 N7 90.26(9) no
N4 Ni1 N6 78.65(8) no
N4 Ni1 N7 86.36(8) no
N6 Ni1 N7 93.39(9) no
Ni1 O1 H1W 109.00 no
Ni1 O1 H2W 112.0(15) no
H1W O1 H2W 118.00 no
N3 O2 H1O 107(3) no
Ni1 N1 C4 111.85(16) no
C1 N1 C4 117.1(2) no
Ni1 N1 C1 130.46(15) no
C2 N2 C3 115.8(2) no
O2 N3 C5 117.4(2) no
Ni1 N3 C5 119.20(18) no
Ni1 N3 O2 122.62(15) no
Ni1 N4 C10 110.89(18) no
C7 N4 C10 117.2(2) no
Ni1 N4 C7 131.30(17) no
C8 N5 C9 115.9(3) no
Ni1 N6 O3 122.51(14) no
Ni1 N6 C11 117.75(17) no
O3 N6 C11 119.7(2) no
Ni1 N7 C13 173.0(2) no
N1 C1 C2 122.0(2) no
N2 C2 C1 122.3(2) no
N2 C3 C4 123.2(2) no
N1 C4 C3 119.7(2) no
N1 C4 C5 116.9(2) no
C3 C4 C5 123.5(2) no
C4 C5 C6 122.6(2) no
N3 C5 C4 114.0(2) no
N3 C5 C6 123.4(2) no
N4 C7 C8 122.2(3) no
N5 C8 C7 122.3(3) no
N5 C9 C10 123.9(3) no
N4 C10 C9 118.6(3) no
N4 C10 C11 118.0(2) no
C9 C10 C11 123.3(3) no
N6 C11 C12 123.7(2) no
C10 C11 C12 121.8(2) no
N6 C11 C10 114.5(2) no
S1 C13 N7 178.2(2) no
N1 C1 H1 119.00 no
C2 C1 H1 119.00 no
N2 C2 H2 119.00 no
C1 C2 H2 119.00 no
N2 C3 H3 118.00 no
C4 C3 H3 118.00 no
C5 C6 H6A 109.00 no
C5 C6 H6B 109.00 no
C5 C6 H6C 109.00 no
H6A C6 H6B 110.00 no
H6A C6 H6C 109.00 no
H6B C6 H6C 109.00 no
N4 C7 H7 119.00 no
C8 C7 H7 119.00 no
N5 C8 H8 119.00 no
C7 C8 H8 119.00 no
N5 C9 H9 118.00 no
C10 C9 H9 118.00 no
C11 C12 H12A 109.00 no
C11 C12 H12B 109.00 no
C11 C12 H12C 110.00 no
H12A C12 H12B 110.00 no
H12A C12 H12C 110.00 no
H12B C12 H12C 110.00 no

loop_
_geom_bond_atom_site_label_1
_geom_bond_atom_site_label_2
_geom_bond_distance
_geom_bond_publ_flag
Ni1 O1 2.103(3) no
Ni1 N1 2.130(2) no
Ni1 N3 2.049(2) no
Ni1 N4 2.110(2) no
Ni1 N6 2.032(2) no
Ni1 N7 2.043(3) no
S1 C13 1.627(3) no
O2 N3 1.361(3) no
O3 N6 1.336(3) no
O1 H1W 0.8200 no
O1 H2W 0.887(18) no
O2 H1O 0.89(4) no
N1 C1 1.327(3) no
N1 C4 1.353(3) no
N2 C2 1.325(3) no
N2 C3 1.336(3) no
N3 C5 1.276(3) no
N4 C10 1.346(4) no
N4 C7 1.322(4) no
N5 C9 1.317(5) no
N5 C8 1.309(5) no
N6 C11 1.290(3) no
N7 C13 1.143(3) no
C1 C2 1.382(4) no
C3 C4 1.391(3) no
C4 C5 1.461(4) no
C5 C6 1.492(4) no
C7 C8 1.380(4) no
C9 C10 1.403(3) no
C10 C11 1.457(4) no
C11 C12 1.503(4) no
C1 H1 0.9300 no
C2 H2 0.9300 no
C3 H3 0.9300 no
C6 H6A 0.9600 no
C6 H6B 0.9600 no
C6 H6C 0.9600 no
C7 H7 0.9300 no
C8 H8 0.9300 no
C9 H9 0.9300 no
C12 H12A 0.9600 no
C12 H12B 0.9600 no
C12 H12C 0.9600 no

loop_
_geom_hbond_atom_site_label_D
_geom_hbond_atom_site_label_H
_geom_hbond_atom_site_label_A
_geom_hbond_site_symmetry_A
_geom_hbond_distance_DH
_geom_hbond_distance_HA
_geom_hbond_distance_DA
_geom_hbond_angle_DHA
_geom_hbond_publ_flag
O2 H1O O3 . 0.89(4) 1.63(4) 2.505(3) 167(5) yes
O1 H1W N2 3_545 0.82 2.14 2.941(4) 166 yes
O1 H2W O3 2_555 0.887(18) 1.835(17) 2.690(3) 161(2) yes

loop_
_geom_torsion_atom_site_label_1
_geom_torsion_atom_site_label_2
_geom_torsion_atom_site_label_3
_geom_torsion_atom_site_label_4
_geom_torsion
_geom_torsion_publ_flag
O1 Ni1 N1 C1 -86.7(2) no
N3 Ni1 N1 C1 -179.7(2) no
N4 Ni1 N1 C1 4.2(2) no
N7 Ni1 N1 C1 89.6(2) no
O1 Ni1 N1 C4 102.77(17) no
N3 Ni1 N1 C4 9.69(16) no
N4 Ni1 N1 C4 -166.41(16) no
N7 Ni1 N1 C4 -81.03(17) no
O1 Ni1 N3 O2 90.31(19) no
N1 Ni1 N3 O2 179.3(2) no
N6 Ni1 N3 O2 0.7(2) no
N7 Ni1 N3 O2 -92.7(2) no
O1 Ni1 N3 C5 -99.8(2) no
N1 Ni1 N3 C5 -10.86(19) no
N6 Ni1 N3 C5 170.6(2) no
N7 Ni1 N3 C5 77.2(2) no
O1 Ni1 N4 C7 97.6(2) no
N1 Ni1 N4 C7 7.7(3) no
N6 Ni1 N4 C7 -173.1(2) no
N7 Ni1 N4 C7 -78.9(2) no
O1 Ni1 N4 C10 -92.1(2) no
N1 Ni1 N4 C10 177.9(2) no
N6 Ni1 N4 C10 -2.9(2) no
N7 Ni1 N4 C10 91.3(2) no
O1 Ni1 N6 O3 -86.70(18) no
N3 Ni1 N6 O3 6.18(18) no
N4 Ni1 N6 O3 -177.73(19) no
N7 Ni1 N6 O3 96.68(18) no
O1 Ni1 N6 C11 91.28(18) no
N3 Ni1 N6 C11 -175.84(19) no
N4 Ni1 N6 C11 0.25(18) no
N7 Ni1 N6 C11 -85.35(19) no
Ni1 N1 C1 C2 -168.28(18) no
C4 N1 C1 C2 1.9(4) no
Ni1 N1 C4 C5 -8.3(3) no
C1 N1 C4 C5 179.8(2) no
Ni1 N1 C4 C3 171.17(18) no
C1 N1 C4 C3 -0.8(3) no
C2 N2 C3 C4 1.0(4) no
C3 N2 C2 C1 0.1(4) no
Ni1 N3 C5 C6 -168.53(19) no
O2 N3 C5 C6 1.9(4) no
Ni1 N3 C5 C4 9.5(3) no
O2 N3 C5 C4 179.9(2) no
C10 N4 C7 C8 -0.5(4) no
Ni1 N4 C10 C11 5.1(3) no
C7 N4 C10 C11 176.8(3) no
C7 N4 C10 C9 -0.3(4) no
Ni1 N4 C7 C8 169.3(2) no
Ni1 N4 C10 C9 -172.1(3) no
C8 N5 C9 C10 -0.1(5) no
C9 N5 C8 C7 -0.7(5) no
Ni1 N6 C11 C12 -177.9(2) no
O3 N6 C11 C10 -179.7(2) no
O3 N6 C11 C12 0.2(4) no
Ni1 N6 C11 C10 2.3(3) no
N1 C1 C2 N2 -1.6(4) no
N2 C3 C4 N1 -0.7(4) no
N2 C3 C4 C5 178.7(2) no
N1 C4 C5 N3 -0.2(3) no
N1 C4 C5 C6 177.9(2) no
C3 C4 C5 C6 -1.6(4) no
C3 C4 C5 N3 -179.7(2) no
N4 C7 C8 N5 1.1(5) no
N5 C9 C10 C11 -176.4(3) no
N5 C9 C10 N4 0.6(5) no
N4 C10 C11 C12 175.1(3) no
C9 C10 C11 N6 171.9(3) no
C9 C10 C11 C12 -7.9(5) no
N4 C10 C11 N6 -5.1(4) no
